data_7117064
loop_
_publ_author_name
'Wang, Chih-Min'
'Chang, Tsung-Yuan'
'Lee, Li-Wei'
'Lin, Hsiu-Mei'
'Lu, Kuang-Lieh'
'Lii, Kwang-Hwa'

_publ_section_title
;
 The first zinc phosphite with remarkable structural and functional
 transformations
;
_journal_coden_ASTM CHCOFS
_journal_issue 37
_journal_name_full
;
 Chemical Communications (Cambridge, United Kingdom)
;
_journal_page_first 7824
_journal_page_last 7826
_journal_paper_doi 10.1039/c5cc01886b
_journal_volume 51
_journal_year 2015
_chemical_formula_sum 'C18 H18 N5 O10 P3 Zn3'
_chemical_formula_weight 753.39
_space_group_IT_number 2
_symmetry_cell_setting triclinic
_symmetry_space_group_name_Hall '-P 1'
_symmetry_space_group_name_H-M 'P -1'
_atom_sites_solution_hydrogens geom
_atom_sites_solution_primary direct
_atom_sites_solution_secondary difmap
_audit_creation_method SHELXL-97
_audit_update_record
;
2015-02-25 deposited with the CCDC.
2015-04-08 downloaded from the CCDC.
;
_cell_angle_alpha 73.526(13)
_cell_angle_beta 88.045(14)
_cell_angle_gamma 71.284(12)
_cell_formula_units_Z 2
_cell_length_a 9.149(3)
_cell_length_b 11.202(4)
_cell_length_c 14.628(5)
_cell_measurement_temperature 296(2)
_cell_volume 1358.9(8)
_computing_cell_refinement 'Bruker X8 Apex'
_computing_data_collection 'Bruker X8 Apex'
_computing_data_reduction 'Bruker X8 Apex'
_computing_structure_refinement 'SHELXL-97 (Sheldrick, 2008)'
_computing_structure_solution 'SHELXS-97 (Sheldrick, 2008)'
_diffrn_ambient_temperature 296(2)
_diffrn_measured_fraction_theta_full 0.999
_diffrn_measured_fraction_theta_max 0.999
_diffrn_measurement_device_type CCD
_diffrn_measurement_method 'omega scan'
_diffrn_radiation_monochromator graphite
_diffrn_radiation_source 'fine-focus sealed tube'
_diffrn_radiation_type MoK\a
_diffrn_radiation_wavelength 0.71073
_diffrn_reflns_av_R_equivalents 0.1968
_diffrn_reflns_av_sigmaI/netI 0.1688
_diffrn_reflns_limit_h_max 10
_diffrn_reflns_limit_h_min -11
_diffrn_reflns_limit_k_max 13
_diffrn_reflns_limit_k_min -14
_diffrn_reflns_limit_l_max 18
_diffrn_reflns_limit_l_min -18
_diffrn_reflns_number 48630
_diffrn_reflns_theta_full 27.48
_diffrn_reflns_theta_max 27.48
_diffrn_reflns_theta_min 1.45
_exptl_absorpt_coefficient_mu 2.863
_exptl_absorpt_correction_T_max 0.942
_exptl_absorpt_correction_T_min 0.844
_exptl_absorpt_correction_type empirical
_exptl_absorpt_process_details 'SADABS program'
_exptl_crystal_colour thin-plate
_exptl_crystal_density_diffrn 1.841
_exptl_crystal_density_meas ?
_exptl_crystal_density_method 'not measured'
_exptl_crystal_description yellow
_exptl_crystal_F_000 752
_exptl_crystal_size_max 0.1
_exptl_crystal_size_mid 0.05
_exptl_crystal_size_min 0.02
_refine_diff_density_max 2.253
_refine_diff_density_min -1.413
_refine_diff_density_rms 0.254
_refine_ls_extinction_method none
_refine_ls_goodness_of_fit_ref 1.019
_refine_ls_hydrogen_treatment mixed
_refine_ls_matrix_type full
_refine_ls_number_parameters 356
_refine_ls_number_reflns 6229
_refine_ls_number_restraints 0
_refine_ls_restrained_S_all 1.019
_refine_ls_R_factor_all 0.2472
_refine_ls_R_factor_gt 0.1320
_refine_ls_shift/su_max 0.000
_refine_ls_shift/su_mean 0.000
_refine_ls_structure_factor_coef Fsqd
_refine_ls_weighting_details 'calc w=1/[\s^2^(Fo^2^)+(0.1930P)^2^+27.8142P] where P=(Fo^2^+2Fc^2^)/3'
_refine_ls_weighting_scheme calc
_refine_ls_wR_factor_gt 0.3552
_refine_ls_wR_factor_ref 0.4261
_reflns_number_gt 2765
_reflns_number_total 6229
_reflns_threshold_expression >2sigma(I)
_cod_data_source_file c5cc01886b2.cif
_cod_data_source_block NCU_2a
_cod_depositor_comments
;
The following automatic conversions were performed:

'_exptl_crystal_density_meas' value 'not measured' was changed to '?'
- the value is perceived as not measured.

Automatic conversion script
Id: cif_fix_values 3105 2015-03-04 15:46:00Z robertas 
;
_cod_original_sg_symbol_H-M P-1
_cod_database_code 7117064

loop_
_symmetry_equiv_pos_as_xyz
'x, y, z'
'-x, -y, -z'

loop_
_atom_site_label
_atom_site_type_symbol
_atom_site_fract_x
_atom_site_fract_y
_atom_site_fract_z
_atom_site_U_iso_or_equiv
_atom_site_adp_type
_atom_site_occupancy
_atom_site_symmetry_multiplicity
_atom_site_calc_flag
_atom_site_refinement_flags
_atom_site_disorder_assembly
_atom_site_disorder_group
Zn1 Zn 1.8496(2) 0.18320(19) -0.01364(15) 0.0500(6) Uani 1 1 d . . .
Zn2 Zn 1.2906(3) 0.2364(2) -0.26010(16) 0.0570(7) Uani 1 1 d . . .
Zn3 Zn 0.5055(3) 1.4873(2) -0.84766(15) 0.0573(7) Uani 1 1 d . . .
P1 P 1.7501(5) 0.4792(4) -0.0030(4) 0.0476(11) Uani 1 1 d . . .
P2 P 2.0658(5) 0.0796(5) -0.1636(4) 0.0503(12) Uani 1 1 d . . .
H2 H 1.9737 0.1228 -0.2387 0.050 Uiso 1 1 d . . .
P3 P 1.5888(5) 0.2275(5) -0.1643(4) 0.0515(12) Uani 1 1 d . . .
H3 H 1.6478 0.1546 -0.2334 0.050 Uiso 1 1 d . . .
O1 O 1.6593(19) 0.5409(16) -0.0944(12) 0.086(5) Uani 1 1 d . . .
O2 O 1.669(2) 0.525(2) 0.0769(13) 0.109(6) Uani 1 1 d . . .
O3A O 1.793(4) 0.330(4) 0.036(3) 0.081(8) Uani 0.50 1 d P . .
O3B O 1.853(4) 0.348(4) -0.004(3) 0.081(8) Uani 0.50 1 d P . .
O4 O 2.0143(15) 0.1678(14) -0.0995(10) 0.063(4) Uani 1 1 d . . .
O5 O 2.1022(19) -0.0667(14) -0.1112(10) 0.080(4) Uani 1 1 d . . .
O6 O 2.1926(17) 0.1062(15) -0.2254(12) 0.079(4) Uani 1 1 d . . .
O7 O 1.6746(16) 0.1599(14) -0.0689(10) 0.066(4) Uani 1 1 d . . .
O8 O 1.4310(14) 0.2075(13) -0.1517(9) 0.061(3) Uani 1 1 d . . .
O9 O 1.5776(18) 0.3691(13) -0.2071(10) 0.071(4) Uani 1 1 d . . .
N1 N 0.6384(19) 0.8361(15) -0.0365(11) 0.055(4) Uani 1 1 d . . .
H4 H 0.6223 0.8178 0.0295 0.050 Uiso 1 1 d . . .
N2 N 1.1464(19) 0.4265(16) -0.2969(12) 0.064(4) Uani 1 1 d . . .
N3 N 0.582(2) 1.3286(16) -0.7289(11) 0.061(4) Uani 1 1 d . . .
N4 N 0.6566(19) 1.0128(14) -0.3901(11) 0.058(4) Uani 1 1 d . . .
N5 N 0.8333(18) 0.8977(14) -0.4679(11) 0.057(4) Uani 1 1 d . . .
C1 C 0.787(2) 0.8026(19) -0.0604(14) 0.054(5) Uani 1 1 d . . .
H1A H 0.8665 0.7668 -0.0128 0.065 Uiso 1 1 calc R . .
C2 C 0.821(2) 0.8207(18) -0.1530(16) 0.058(5) Uani 1 1 d . . .
H2A H 0.9236 0.7976 -0.1687 0.070 Uiso 1 1 calc R . .
C3 C 0.521(2) 0.8903(16) -0.1030(15) 0.057(5) Uani 1 1 d . . .
H3A H 0.4195 0.9167 -0.0849 0.068 Uiso 1 1 calc R . .
C4 C 0.5495(19) 0.9074(16) -0.2005(14) 0.049(4) Uani 1 1 d . . .
H4A H 0.4690 0.9402 -0.2473 0.059 Uiso 1 1 calc R . .
C5 C 0.7042(19) 0.8731(14) -0.2241(13) 0.046(4) Uani 1 1 d . . .
C6 C 1.167(3) 0.517(2) -0.3738(16) 0.085(8) Uani 1 1 d . . .
H6A H 1.2470 0.4910 -0.4122 0.102 Uiso 1 1 calc R . .
C7 C 1.075(2) 0.647(2) -0.3989(17) 0.073(6) Uani 1 1 d . . .
H7A H 1.0977 0.7082 -0.4504 0.088 Uiso 1 1 calc R . .
C8 C 1.030(3) 0.4660(18) -0.2443(15) 0.067(6) Uani 1 1 d . . .
H8A H 1.0189 0.4055 -0.1882 0.081 Uiso 1 1 calc R . .
C9 C 0.925(2) 0.5899(18) -0.2673(15) 0.061(5) Uani 1 1 d . . .
H9A H 0.8396 0.6098 -0.2312 0.073 Uiso 1 1 calc R . .
C10 C 0.947(2) 0.6876(17) -0.3468(15) 0.063(5) Uani 1 1 d . . .
C11 C 0.697(3) 1.2229(17) -0.7264(13) 0.062(6) Uani 1 1 d . . .
H11A H 0.7494 1.2178 -0.7815 0.075 Uiso 1 1 calc R . .
C12 C 0.744(3) 1.1199(19) -0.6461(15) 0.067(6) Uani 1 1 d . . .
H12A H 0.8286 1.0477 -0.6480 0.080 Uiso 1 1 calc R . .
C13 C 0.504(3) 1.331(2) -0.6472(14) 0.073(6) Uani 1 1 d . . .
H13A H 0.4199 1.4051 -0.6474 0.087 Uiso 1 1 calc R . .
C14 C 0.545(2) 1.233(2) -0.5692(14) 0.068(6) Uani 1 1 d . . .
H14A H 0.4876 1.2393 -0.5159 0.081 Uiso 1 1 calc R . .
C15 C 0.672(2) 1.1179(17) -0.5623(13) 0.054(5) Uani 1 1 d . . .
C16 C 0.7371(18) 0.8976(14) -0.3266(12) 0.041(4) Uani 1 1 d . . .
C17 C 0.844(2) 0.8267(18) -0.3756(14) 0.054(5) Uani 1 1 d . . .
C18 C 0.719(2) 1.0087(17) -0.4749(13) 0.051(4) Uani 1 1 d . . .
OW1 O 1.4220(12) 0.2070(11) -0.3602(8) 0.051(3) Uani 1 1 d . . .

loop_
_atom_site_aniso_label
_atom_site_aniso_U_11
_atom_site_aniso_U_22
_atom_site_aniso_U_33
_atom_site_aniso_U_23
_atom_site_aniso_U_13
_atom_site_aniso_U_12
Zn1 0.0453(12) 0.0365(11) 0.0663(14) -0.0205(10) 0.0093(10) -0.0063(9)
Zn2 0.0494(13) 0.0468(12) 0.0698(15) -0.0212(11) 0.0111(10) -0.0057(10)
Zn3 0.0583(14) 0.0486(13) 0.0528(13) -0.0119(10) 0.0052(10) -0.0036(10)
P1 0.043(2) 0.035(2) 0.062(3) -0.019(2) 0.013(2) -0.0051(19)
P2 0.036(2) 0.055(3) 0.059(3) -0.016(2) 0.005(2) -0.014(2)
P3 0.041(2) 0.046(3) 0.071(3) -0.026(2) 0.008(2) -0.011(2)
O1 0.086(11) 0.083(11) 0.095(11) 0.000(9) 0.009(9) -0.058(9)
O2 0.100(13) 0.139(17) 0.100(13) -0.062(12) 0.029(11) -0.033(12)
O3A 0.06(2) 0.045(12) 0.15(3) -0.050(18) 0.027(14) -0.011(12)
O3B 0.06(2) 0.045(12) 0.15(3) -0.050(18) 0.027(14) -0.011(12)
O4 0.056(8) 0.080(9) 0.076(9) -0.043(8) 0.027(7) -0.036(7)
O5 0.104(12) 0.063(9) 0.061(9) -0.012(7) 0.009(8) -0.016(8)
O6 0.067(9) 0.070(9) 0.114(12) -0.037(9) 0.037(9) -0.035(8)
O7 0.062(8) 0.070(9) 0.070(9) -0.012(7) 0.004(7) -0.034(7)
O8 0.049(7) 0.067(9) 0.069(9) -0.021(7) -0.001(6) -0.021(6)
O9 0.092(11) 0.051(8) 0.075(9) -0.025(7) 0.014(8) -0.024(7)
N1 0.056(10) 0.051(9) 0.066(10) -0.028(8) 0.025(8) -0.022(8)
N2 0.063(10) 0.057(10) 0.074(11) -0.027(9) 0.021(9) -0.015(8)
N3 0.069(11) 0.055(10) 0.046(9) -0.001(7) 0.005(8) -0.017(8)
N4 0.074(11) 0.043(8) 0.049(9) -0.014(7) -0.001(8) -0.008(8)
N5 0.058(10) 0.042(8) 0.055(10) -0.010(7) 0.004(7) 0.001(7)
C1 0.049(11) 0.064(12) 0.053(11) -0.019(9) -0.006(9) -0.021(9)
C2 0.042(10) 0.046(10) 0.087(15) -0.011(10) 0.004(10) -0.021(8)
C3 0.057(12) 0.031(9) 0.081(14) -0.019(9) 0.020(11) -0.011(8)
C4 0.038(9) 0.039(9) 0.069(12) -0.012(8) 0.009(8) -0.012(7)
C5 0.045(10) 0.022(7) 0.064(11) -0.012(7) 0.013(9) -0.005(7)
C6 0.101(18) 0.048(12) 0.067(14) -0.006(11) 0.030(13) 0.016(12)
C7 0.053(12) 0.047(11) 0.103(17) -0.017(11) 0.020(11) 0.001(9)
C8 0.084(15) 0.037(10) 0.065(13) -0.013(9) 0.011(11) -0.002(10)
C9 0.037(10) 0.053(11) 0.088(15) -0.025(11) 0.024(9) -0.008(8)
C10 0.058(12) 0.032(9) 0.072(13) 0.000(9) 0.012(10) 0.007(8)
C11 0.088(15) 0.035(9) 0.044(10) -0.015(8) -0.007(10) 0.010(9)
C12 0.072(14) 0.049(11) 0.069(13) -0.021(10) 0.013(11) -0.002(10)
C13 0.070(14) 0.057(12) 0.054(12) 0.000(10) 0.007(10) 0.017(10)
C14 0.048(11) 0.085(15) 0.058(12) -0.018(11) 0.024(9) -0.010(10)
C15 0.061(12) 0.040(10) 0.056(11) -0.019(8) -0.001(9) -0.007(8)
C16 0.035(8) 0.027(8) 0.067(11) -0.015(8) 0.007(8) -0.017(7)
C17 0.046(10) 0.046(10) 0.072(13) -0.027(10) 0.013(9) -0.008(8)
C18 0.050(11) 0.046(10) 0.051(11) -0.009(8) -0.002(8) -0.010(8)
OW1 0.034(6) 0.047(7) 0.055(7) -0.016(6) 0.021(5) 0.008(5)

loop_
_atom_type_symbol
_atom_type_description
_atom_type_scat_dispersion_real
_atom_type_scat_dispersion_imag
_atom_type_scat_source
C C 0.0033 0.0016 'International Tables Vol C Tables 4.2.6.8 and 6.1.1.4'
H H 0.0000 0.0000 'International Tables Vol C Tables 4.2.6.8 and 6.1.1.4'
N N 0.0061 0.0033 'International Tables Vol C Tables 4.2.6.8 and 6.1.1.4'
O O 0.0106 0.0060 'International Tables Vol C Tables 4.2.6.8 and 6.1.1.4'
P P 0.1023 0.0942 'International Tables Vol C Tables 4.2.6.8 and 6.1.1.4'
Zn Zn 0.2839 1.4301 'International Tables Vol C Tables 4.2.6.8 and 6.1.1.4'

loop_
_geom_angle_atom_site_label_1
_geom_angle_atom_site_label_2
_geom_angle_atom_site_label_3
_geom_angle
_geom_angle_site_symmetry_1
_geom_angle_site_symmetry_3
O5 Zn1 O3B 105.9(15) 2_955 .
O5 Zn1 O3A 90.5(15) 2_955 .
O3B Zn1 O3A 25.0(12) . .
O5 Zn1 O4 116.3(7) 2_955 .
O3B Zn1 O4 93.3(11) . .
O3A Zn1 O4 118.1(11) . .
O5 Zn1 O7 108.4(7) 2_955 .
O3B Zn1 O7 123.6(13) . .
O3A Zn1 O7 113.0(13) . .
O4 Zn1 O7 109.2(6) . .
O6 Zn2 OW1 109.3(6) 1_455 .
O6 Zn2 O8 107.4(7) 1_455 .
OW1 Zn2 O8 104.7(5) . .
O6 Zn2 N2 115.6(7) 1_455 .
OW1 Zn2 N2 110.1(6) . .
O8 Zn2 N2 109.1(6) . .
O1 Zn3 O2 119.7(8) 2_774 1_464
O1 Zn3 O9 109.4(7) 2_774 2_774
O2 Zn3 O9 105.7(7) 1_464 2_774
O1 Zn3 N3 105.0(7) 2_774 .
O2 Zn3 N3 113.4(8) 1_464 .
O9 Zn3 N3 102.3(6) 2_774 .
O1 P1 O3B 108(2) . .
O1 P1 O2 113.2(11) . .
O3B P1 O2 130.4(19) . .
O1 P1 O3A 116.6(19) . .
O3B P1 O3A 31.7(15) . .
O2 P1 O3A 102.5(17) . .
O6 P2 O4 113.4(8) . .
O6 P2 O5 112.3(9) . .
O4 P2 O5 113.7(8) . .
O6 P2 H2 89.3 . .
O4 P2 H2 110.6 . .
O5 P2 H2 115.3 . .
O7 P3 O9 116.2(8) . .
O7 P3 O8 105.4(8) . .
O9 P3 O8 113.1(8) . .
O7 P3 H3 111.9 . .
O9 P3 H3 109.6 . .
O8 P3 H3 99.5 . .
P1 O1 Zn3 134.8(9) . 2_774
P1 O2 Zn3 133.3(13) . 1_646
O3B O3A P1 71(4) . .
O3B O3A Zn1 77(4) . .
P1 O3A Zn1 137(3) . .
O3A O3B P1 78(4) . .
O3A O3B Zn1 78(4) . .
P1 O3B Zn1 142(2) . .
P2 O4 Zn1 130.5(8) . .
P2 O5 Zn1 140.0(10) . 2_955
P2 O6 Zn2 137.7(10) . 1_655
P3 O7 Zn1 130.8(8) . .
P3 O8 Zn2 122.7(8) . .
P3 O9 Zn3 127.9(9) . 2_774
C3 N1 C1 121.6(16) . .
C3 N1 H4 122.0 . .
C1 N1 H4 116.5 . .
C8 N2 C6 117.2(17) . .
C8 N2 Zn2 121.2(14) . .
C6 N2 Zn2 121.6(13) . .
C11 N3 C13 117.4(16) . .
C11 N3 Zn3 124.2(13) . .
C13 N3 Zn3 118.4(13) . .
C16 N4 C18 105.6(15) . .
C18 N5 C17 105.4(15) . .
N1 C1 C2 120.6(17) . .
N1 C1 H1A 119.7 . .
C2 C1 H1A 119.7 . .
C1 C2 C5 120.3(18) . .
C1 C2 H2A 119.9 . .
C5 C2 H2A 119.9 . .
N1 C3 C4 120.1(17) . .
N1 C3 H3A 119.9 . .
C4 C3 H3A 119.9 . .
C5 C4 C3 117.5(18) . .
C5 C4 H4A 121.2 . .
C3 C4 H4A 121.2 . .
C2 C5 C4 119.9(17) . .
C2 C5 C16 121.8(16) . .
C4 C5 C16 118.3(16) . .
N2 C6 C7 123(2) . .
N2 C6 H6A 118.4 . .
C7 C6 H6A 118.4 . .
C6 C7 C10 120(2) . .
C6 C7 H7A 120.1 . .
C10 C7 H7A 120.1 . .
N2 C8 C9 124.1(19) . .
N2 C8 H8A 118.0 . .
C9 C8 H8A 118.0 . .
C8 C9 C10 119.2(17) . .
C8 C9 H9A 120.4 . .
C10 C9 H9A 120.4 . .
C7 C10 C9 116.3(16) . .
C7 C10 C17 120.2(17) . .
C9 C10 C17 123.5(17) . .
N3 C11 C12 122.3(18) . .
N3 C11 H11A 118.8 . .
C12 C11 H11A 118.8 . .
C11 C12 C15 122.8(18) . .
C11 C12 H12A 118.6 . .
C15 C12 H12A 118.6 . .
C14 C13 N3 121.8(17) . .
C14 C13 H13A 119.1 . .
N3 C13 H13A 119.1 . .
C13 C14 C15 122.8(18) . .
C13 C14 H14A 118.6 . .
C15 C14 H14A 118.6 . .
C12 C15 C14 112.9(17) . .
C12 C15 C18 124.1(17) . .
C14 C15 C18 123.1(17) . .
N4 C16 C17 107.3(16) . .
N4 C16 C5 119.7(14) . .
C17 C16 C5 132.9(15) . .
N5 C17 C16 109.5(15) . .
N5 C17 C10 118.7(16) . .
C16 C17 C10 131.3(18) . .
N5 C18 N4 112.2(15) . .
N5 C18 C15 124.1(17) . .
N4 C18 C15 123.6(16) . .

loop_
_geom_bond_atom_site_label_1
_geom_bond_atom_site_label_2
_geom_bond_distance
_geom_bond_site_symmetry_2
Zn1 O5 1.888(14) 2_955
Zn1 O3B 1.90(4) .
Zn1 O3A 1.90(4) .
Zn1 O4 1.925(12) .
Zn1 O7 1.940(13) .
Zn2 O6 1.892(14) 1_455
Zn2 OW1 1.897(10) .
Zn2 O8 1.962(13) .
Zn2 N2 2.039(16) .
Zn3 O1 1.907(16) 2_774
Zn3 O2 1.919(19) 1_464
Zn3 O9 1.926(13) 2_774
Zn3 N3 2.049(15) .
P1 O1 1.462(17) .
P1 O3B 1.48(3) .
P1 O2 1.490(17) .
P1 O3A 1.53(4) .
P2 O6 1.500(15) .
P2 O4 1.508(13) .
P2 O5 1.530(16) .
P2 H2 1.2851 .
P3 O7 1.493(14) .
P3 O9 1.502(14) .
P3 O8 1.527(14) .
P3 H3 1.4593 .
O1 Zn3 1.907(16) 2_774
O2 Zn3 1.919(19) 1_646
O3A O3B 0.82(4) .
O5 Zn1 1.888(14) 2_955
O6 Zn2 1.892(14) 1_655
O9 Zn3 1.926(13) 2_774
N1 C3 1.34(2) .
N1 C1 1.35(2) .
N1 H4 0.9451 .
N2 C8 1.33(2) .
N2 C6 1.34(3) .
N3 C11 1.30(2) .
N3 C13 1.37(2) .
N4 C16 1.35(2) .
N4 C18 1.35(2) .
N5 C18 1.32(2) .
N5 C17 1.35(2) .
C1 C2 1.35(3) .
C1 H1A 0.9300 .
C2 C5 1.38(3) .
C2 H2A 0.9300 .
C3 C4 1.41(3) .
C3 H3A 0.9300 .
C4 C5 1.40(2) .
C4 H4A 0.9300 .
C5 C16 1.48(2) .
C6 C7 1.38(3) .
C6 H6A 0.9300 .
C7 C10 1.39(3) .
C7 H7A 0.9300 .
C8 C9 1.37(2) .
C8 H8A 0.9300 .
C9 C10 1.41(3) .
C9 H9A 0.9300 .
C10 C17 1.49(2) .
C11 C12 1.36(3) .
C11 H11A 0.9300 .
C12 C15 1.37(3) .
C12 H12A 0.9300 .
C13 C14 1.31(3) .
C13 H13A 0.9300 .
C14 C15 1.41(3) .
C14 H14A 0.9300 .
C15 C18 1.46(2) .
C16 C17 1.37(2) .
